data_7125083
loop_
_publ_author_name
'Pop, Flavia'
'Auban-Senzier, Pascale'
'Canadell, Enric'
'Avarvari, Narcis'

_publ_section_title
;
 Anion size control of the packing in the metallic versus semiconducting
 chiral radical cation salts (DM-EDT-TTF)<sub>2</sub>XF<sub>6</sub> (X =
 P, As, Sb).
;
_journal_issue 84
_journal_name_full 'Chemical communications (Cambridge, England)'
_journal_page_first 12438
_journal_page_last 12441
_journal_paper_doi 10.1039/c6cc06706a
_journal_volume 52
_journal_year 2016
_chemical_formula_moiety '2(C10 H10 S6), As F6'
_chemical_formula_sum 'C20 H20 As F6 S12'
_chemical_formula_weight 834.00
_space_group_crystal_system triclinic
_space_group_IT_number 2
_space_group_name_Hall '-P 1'
_space_group_name_H-M_alt 'P -1'
_atom_sites_solution_hydrogens geom
_atom_sites_solution_primary direct
_atom_sites_solution_secondary difmap
_audit_creation_method SHELXL-2013
_audit_update_record
;
2016-09-14 deposited with the CCDC.
2016-09-27 downloaded from the CCDC.
;
_cell_angle_alpha 83.79(3)
_cell_angle_beta 77.405(17)
_cell_angle_gamma 67.799(13)
_cell_formula_units_Z 1
_cell_length_a 6.6588(7)
_cell_length_b 8.4075(15)
_cell_length_c 15.219(5)
_cell_measurement_reflns_used 4239
_cell_measurement_temperature 293(2)
_cell_measurement_theta_max 26.49
_cell_measurement_theta_min 1.37
_cell_volume 769.6(3)
_computing_cell_refinement 'Dirax (Duisenberg, 1992)'
_computing_data_collection 'Collect (Hooft, 2008)'
_computing_data_reduction 'EvalCCD (Duisenberg et al., 2000)'
_computing_molecular_graphics 'DIAMOND 3.2k (Crystal Impact GbR, 2014)'
_computing_publication_material 'WinGX publication routines (Farrugia, 1999)'
_computing_structure_refinement 'SHELXL-2013 (Sheldrick, 2013)'
_computing_structure_solution 'SHELXS-97 (Sheldrick, 2008)'
_diffrn_ambient_temperature 293(2)
_diffrn_detector_area_resol_mean 9
_diffrn_measured_fraction_theta_full 0.995
_diffrn_measured_fraction_theta_max 0.990
_diffrn_measurement_device_type 'Nonius Kappa CCD'
_diffrn_measurement_method 'phi and omega scans'
_diffrn_radiation_monochromator graphite
_diffrn_radiation_source 'fine-focus sealed tube'
_diffrn_radiation_type MoK\a
_diffrn_radiation_wavelength 0.71073
_diffrn_reflns_av_R_equivalents 0.0459
_diffrn_reflns_av_unetI/netI 0.0509
_diffrn_reflns_Laue_measured_fraction_full 0.995
_diffrn_reflns_Laue_measured_fraction_max 0.990
_diffrn_reflns_limit_h_max 8
_diffrn_reflns_limit_h_min -8
_diffrn_reflns_limit_k_max 10
_diffrn_reflns_limit_k_min -10
_diffrn_reflns_limit_l_max 19
_diffrn_reflns_limit_l_min -19
_diffrn_reflns_number 13292
_diffrn_reflns_point_group_measured_fraction_full 0.995
_diffrn_reflns_point_group_measured_fraction_max 0.990
_diffrn_reflns_theta_full 25.242
_diffrn_reflns_theta_max 26.519
_diffrn_reflns_theta_min 3.739
_exptl_absorpt_coefficient_mu 1.969
_exptl_absorpt_correction_T_max 0.7454
_exptl_absorpt_correction_T_min 0.6150
_exptl_absorpt_correction_type multi-scan
_exptl_absorpt_process_details sadabs
_exptl_crystal_colour black
_exptl_crystal_density_diffrn 1.800
_exptl_crystal_description plate
_exptl_crystal_F_000 419
_exptl_crystal_size_max 0.32
_exptl_crystal_size_mid 0.17
_exptl_crystal_size_min 0.02
_refine_diff_density_max 0.383
_refine_diff_density_min -0.339
_refine_diff_density_rms 0.076
_refine_ls_extinction_method none
_refine_ls_goodness_of_fit_ref 1.027
_refine_ls_hydrogen_treatment constr
_refine_ls_matrix_type full
_refine_ls_number_parameters 197
_refine_ls_number_reflns 3167
_refine_ls_number_restraints 0
_refine_ls_restrained_S_all 1.027
_refine_ls_R_factor_all 0.0837
_refine_ls_R_factor_gt 0.0453
_refine_ls_shift/su_max 0.000
_refine_ls_shift/su_mean 0.000
_refine_ls_structure_factor_coef Fsqd
_refine_ls_weighting_details 'w=1/[\s^2^(Fo^2^)+(0.0502P)^2^+0.5940P] where P=(Fo^2^+2Fc^2^)/3'
_refine_ls_weighting_scheme calc
_refine_ls_wR_factor_gt 0.1006
_refine_ls_wR_factor_ref 0.1148
_reflns_Friedel_coverage 0.000
_reflns_number_gt 2148
_reflns_number_total 3167
_reflns_threshold_expression 'I > 2\s(I)'
_cod_data_source_file c6cc06706a2.cif
_cod_data_source_block '[(rac)-1]2AsF6'
_cod_database_code 7125083
_shelx_space_group_comment
;
The symmetry employed for this shelxl refinement is uniquely defined
by the following loop, which should always be used as a source of
symmetry information in preference to the above space-group names.
They are only intended as comments.
;
_shelxl_version_number 2013-4

loop_
_space_group_symop_operation_xyz
'x, y, z'
'-x, -y, -z'

loop_
_atom_site_label
_atom_site_type_symbol
_atom_site_fract_x
_atom_site_fract_y
_atom_site_fract_z
_atom_site_U_iso_or_equiv
_atom_site_adp_type
_atom_site_occupancy
_atom_site_site_symmetry_order
_atom_site_calc_flag
_atom_site_refinement_flags_posn
_atom_site_refinement_flags_adp
_atom_site_refinement_flags_occupancy
_atom_site_disorder_assembly
_atom_site_disorder_group
C1 C -0.5697(8) 1.0002(6) 0.7329(3) 0.0630(12) Uani 1 1 d . . . . .
H1 H -0.5955 1.0659 0.7824 0.076 Uiso 1 1 calc R U . . .
C2 C -0.7132(8) 0.9328(6) 0.7230(3) 0.0626(12) Uani 1 1 d . . . . .
H2 H -0.8437 0.9501 0.7648 0.075 Uiso 1 1 calc R U . . .
C3 C -0.3953(6) 0.8334(4) 0.5876(2) 0.0395(8) Uani 1 1 d . . . . .
C4 C -0.2581(6) 0.7570(4) 0.5107(2) 0.0375(8) Uani 1 1 d . . . . .
C5 C 0.0534(6) 0.6672(4) 0.3710(2) 0.0377(8) Uani 1 1 d . . . . .
C6 C -0.0926(6) 0.5972(4) 0.3612(2) 0.0389(8) Uani 1 1 d . . . . .
C7A C 0.2503(19) 0.6107(12) 0.1929(7) 0.035(2) Uani 0.502(8) 1 d . . P A 1
H7A H 0.1331 0.7068 0.1704 0.043 Uiso 0.502(8) 1 calc R U P A 1
C7B C 0.317(2) 0.5275(18) 0.2038(8) 0.057(3) Uani 0.498(8) 1 d . . P A 2
H7B H 0.3979 0.4091 0.2221 0.068 Uiso 0.498(8) 1 calc R U P A 2
C8A C 0.2007(15) 0.4372(10) 0.2054(6) 0.034(2) Uani 0.502(8) 1 d . . P A 1
H8A H 0.3154 0.3416 0.2297 0.041 Uiso 0.502(8) 1 calc R U P A 1
C8B C 0.1238(18) 0.5222(17) 0.1851(7) 0.060(3) Uani 0.502(8) 1 d . . P A 2
H8B H 0.0464 0.6368 0.1609 0.072 Uiso 0.502(8) 1 calc R U P A 2
C9 C 0.4792(7) 0.5700(7) 0.1281(3) 0.0639(12) Uani 1 1 d . . . . .
H9A H 0.5884 0.4744 0.1523 0.096 Uiso 0.502(8) 1 calc R U P A 1
H9B H 0.5211 0.6687 0.1219 0.096 Uiso 0.502(8) 1 calc R U P A 1
H9C H 0.4689 0.5420 0.0701 0.096 Uiso 0.502(8) 1 calc R U P A 1
H9D H 0.4562 0.5468 0.0714 0.096 Uiso 0.498(8) 1 calc R U P A 2
H9E H 0.6273 0.5009 0.1352 0.096 Uiso 0.498(8) 1 calc R U P A 2
H9F H 0.4573 0.6894 0.1295 0.096 Uiso 0.498(8) 1 calc R U P A 2
C10 C 0.1685(9) 0.3961(8) 0.1102(3) 0.0867(17) Uani 1 1 d . . . . .
H10A H 0.0715 0.4984 0.0851 0.130 Uiso 0.502(8) 1 calc R U P A 1
H10B H 0.1055 0.3087 0.1185 0.130 Uiso 0.502(8) 1 calc R U P A 1
H10C H 0.3093 0.3564 0.0701 0.130 Uiso 0.502(8) 1 calc R U P A 1
H10D H 0.3251 0.3403 0.0904 0.130 Uiso 0.498(8) 1 calc R U P A 2
H10E H 0.1037 0.4582 0.0604 0.130 Uiso 0.498(8) 1 calc R U P A 2
H10F H 0.1047 0.3113 0.1333 0.130 Uiso 0.498(8) 1 calc R U P A 2
S1 S -0.33159(18) 0.96243(13) 0.65091(7) 0.0523(3) Uani 1 1 d . . . . .
S2 S -0.64862(17) 0.81145(14) 0.62892(7) 0.0530(3) Uani 1 1 d . . . . .
S3 S -0.00707(16) 0.78323(12) 0.46780(6) 0.0432(3) Uani 1 1 d . . . . .
S4 S -0.32494(16) 0.63177(12) 0.44703(6) 0.0448(3) Uani 1 1 d . . . . .
S5 S 0.29873(17) 0.65681(14) 0.29731(7) 0.0520(3) Uani 1 1 d . . . . .
S6 S -0.07692(18) 0.47536(14) 0.27286(7) 0.0543(3) Uani 1 1 d . . . . .
As1 As 0.0000 0.0000 0.0000 0.0715(3) Uani 1 2 d S . P . .
F1 F 0.2050(7) -0.1817(5) -0.0413(3) 0.1416(16) Uani 1 1 d . . . . .
F2 F -0.1163(6) 0.0136(4) -0.0918(2) 0.1055(11) Uani 1 1 d . . . . .
F3 F 0.1411(8) 0.1213(5) -0.0582(2) 0.1336(14) Uani 1 1 d . . . . .

loop_
_atom_site_aniso_label
_atom_site_aniso_U_11
_atom_site_aniso_U_22
_atom_site_aniso_U_33
_atom_site_aniso_U_23
_atom_site_aniso_U_13
_atom_site_aniso_U_12
C1 0.069(3) 0.056(3) 0.045(3) -0.014(2) 0.005(2) -0.008(2)
C2 0.054(3) 0.061(3) 0.052(3) -0.006(2) 0.013(2) -0.010(2)
C3 0.044(2) 0.0362(19) 0.035(2) 0.0008(15) -0.0017(17) -0.0152(17)
C4 0.041(2) 0.0388(19) 0.033(2) 0.0008(15) -0.0060(17) -0.0167(16)
C5 0.040(2) 0.0414(19) 0.0304(19) -0.0008(15) -0.0055(16) -0.0140(16)
C6 0.042(2) 0.044(2) 0.034(2) -0.0003(15) -0.0060(17) -0.0196(17)
C7A 0.039(6) 0.024(5) 0.039(5) 0.000(4) -0.003(4) -0.009(4)
C7B 0.065(9) 0.059(8) 0.051(7) -0.024(7) 0.000(6) -0.028(7)
C8A 0.036(5) 0.016(4) 0.040(5) -0.003(3) -0.008(4) 0.002(4)
C8B 0.054(7) 0.075(8) 0.052(7) -0.016(6) 0.001(5) -0.028(6)
C9 0.058(3) 0.098(4) 0.043(3) -0.017(2) 0.003(2) -0.040(3)
C10 0.089(4) 0.128(5) 0.065(3) -0.050(3) 0.011(3) -0.066(4)
S1 0.0599(7) 0.0478(6) 0.0477(6) -0.0116(4) 0.0002(5) -0.0212(5)
S2 0.0452(6) 0.0582(6) 0.0518(6) 0.0013(5) -0.0006(5) -0.0203(5)
S3 0.0468(6) 0.0508(6) 0.0369(5) -0.0094(4) -0.0011(4) -0.0249(5)
S4 0.0462(6) 0.0542(6) 0.0395(5) -0.0042(4) -0.0023(4) -0.0271(5)
S5 0.0457(6) 0.0727(7) 0.0455(6) -0.0211(5) 0.0045(5) -0.0324(5)
S6 0.0580(7) 0.0701(7) 0.0472(6) -0.0177(5) 0.0006(5) -0.0386(6)
As1 0.0980(6) 0.0457(4) 0.0432(4) -0.0038(3) -0.0002(4) -0.0023(4)
F1 0.155(4) 0.089(2) 0.109(3) -0.041(2) -0.017(3) 0.041(2)
F2 0.142(3) 0.091(2) 0.070(2) -0.0028(16) -0.030(2) -0.021(2)
F3 0.184(4) 0.137(3) 0.095(3) 0.026(2) -0.018(3) -0.089(3)

loop_
_atom_type_symbol
_atom_type_description
_atom_type_scat_dispersion_real
_atom_type_scat_dispersion_imag
_atom_type_scat_source
C C 0.0033 0.0016 'International Tables Vol C Tables 4.2.6.8 and 6.1.1.4'
H H 0.0000 0.0000 'International Tables Vol C Tables 4.2.6.8 and 6.1.1.4'
As As 0.0499 2.0058 'International Tables Vol C Tables 4.2.6.8 and 6.1.1.4'
F F 0.0171 0.0103 'International Tables Vol C Tables 4.2.6.8 and 6.1.1.4'
S S 0.1246 0.1234 'International Tables Vol C Tables 4.2.6.8 and 6.1.1.4'

loop_
_geom_angle_atom_site_label_1
_geom_angle_atom_site_label_2
_geom_angle_atom_site_label_3
_geom_angle
_geom_angle_site_symmetry_1
_geom_angle_site_symmetry_3
C2 C1 S1 118.1(3) . .
C2 C1 H1 120.9 . .
S1 C1 H1 120.9 . .
C1 C2 S2 117.3(3) . .
C1 C2 H2 121.4 . .
S2 C2 H2 121.4 . .
C4 C3 S2 122.5(3) . .
C4 C3 S1 122.7(3) . .
S2 C3 S1 114.8(2) . .
C3 C4 S4 122.4(3) . .
C3 C4 S3 122.4(3) . .
S4 C4 S3 115.1(2) . .
C6 C5 S3 117.3(3) . .
C6 C5 S5 127.7(3) . .
S3 C5 S5 115.0(2) . .
C5 C6 S6 127.7(3) . .
C5 C6 S4 116.7(3) . .
S6 C6 S4 115.5(2) . .
C9 C7A C8A 106.5(7) . .
C9 C7A S5 103.8(7) . .
C8A C7A S5 109.1(6) . .
C9 C7A H7A 112.3 . .
C8A C7A H7A 112.3 . .
S5 C7A H7A 112.3 . .
C8B C7B C9 119.0(11) . .
C8B C7B S5 119.3(9) . .
C9 C7B S5 103.9(7) . .
C8B C7B H7B 104.2 . .
C9 C7B H7B 104.2 . .
S5 C7B H7B 104.2 . .
C7A C8A C10 107.7(7) . .
C7A C8A S6 110.2(6) . .
C10 C8A S6 100.6(5) . .
C7A C8A H8A 112.6 . .
C10 C8A H8A 112.6 . .
S6 C8A H8A 112.6 . .
C7B C8B C10 112.9(9) . .
C7B C8B S6 120.9(9) . .
C10 C8B S6 104.5(6) . .
C7B C8B H8B 105.8 . .
C10 C8B H8B 105.8 . .
S6 C8B H8B 105.8 . .
C7A C9 H9A 109.5 . .
C7A C9 H9B 109.5 . .
H9A C9 H9B 109.5 . .
C7A C9 H9C 109.5 . .
H9A C9 H9C 109.5 . .
H9B C9 H9C 109.5 . .
C7B C9 H9D 109.5 . .
C7B C9 H9E 109.5 . .
H9D C9 H9E 109.5 . .
C7B C9 H9F 109.5 . .
H9D C9 H9F 109.5 . .
H9E C9 H9F 109.5 . .
C8A C10 H10A 109.5 . .
C8A C10 H10B 109.5 . .
H10A C10 H10B 109.5 . .
C8A C10 H10C 109.5 . .
H10A C10 H10C 109.5 . .
H10B C10 H10C 109.5 . .
C8B C10 H10D 109.5 . .
C8B C10 H10E 109.5 . .
H10D C10 H10E 109.5 . .
C8B C10 H10F 109.5 . .
H10D C10 H10F 109.5 . .
H10E C10 H10F 109.5 . .
C1 S1 C3 94.5(2) . .
C2 S2 C3 95.2(2) . .
C5 S3 C4 95.20(17) . .
C4 S4 C6 95.59(17) . .
C5 S5 C7A 101.7(4) . .
C5 S5 C7B 104.8(4) . .
C6 S6 C8B 102.9(4) . .
C6 S6 C8A 103.9(3) . .
F1 As1 F1 180.0 . 2
F1 As1 F3 91.0(2) . .
F1 As1 F3 89.0(2) 2 .
F1 As1 F3 89.0(2) . 2
F1 As1 F3 91.0(2) 2 2
F3 As1 F3 180.0 . 2
F1 As1 F2 91.29(17) . 2
F1 As1 F2 88.71(17) 2 2
F3 As1 F2 91.34(19) . 2
F3 As1 F2 88.66(19) 2 2
F1 As1 F2 88.71(17) . .
F1 As1 F2 91.29(17) 2 .
F3 As1 F2 88.66(19) . .
F3 As1 F2 91.34(19) 2 .
F2 As1 F2 180.0 2 .

loop_
_geom_bond_atom_site_label_1
_geom_bond_atom_site_label_2
_geom_bond_distance
_geom_bond_site_symmetry_2
C1 C2 1.322(6) .
C1 S1 1.736(5) .
C1 H1 0.9300 .
C2 S2 1.729(5) .
C2 H2 0.9300 .
C3 C4 1.368(5) .
C3 S2 1.739(4) .
C3 S1 1.743(4) .
C4 S4 1.734(4) .
C4 S3 1.744(4) .
C5 C6 1.352(5) .
C5 S3 1.744(4) .
C5 S5 1.746(4) .
C6 S6 1.739(4) .
C6 S4 1.745(4) .
C7A C9 1.562(12) .
C7A C8A 1.596(13) .
C7A S5 1.797(11) .
C7A H7A 0.9800 .
C7B C8B 1.394(17) .
C7B C9 1.511(13) .
C7B S5 1.839(11) .
C7B H7B 0.9800 .
C8A C10 1.601(10) .
C8A S6 1.836(9) .
C8A H8A 0.9800 .
C8B C10 1.545(11) .
C8B S6 1.797(10) .
C8B H8B 0.9800 .
C9 H9A 0.9600 .
C9 H9B 0.9600 .
C9 H9C 0.9600 .
C9 H9D 0.9600 .
C9 H9E 0.9600 .
C9 H9F 0.9600 .
C10 H10A 0.9600 .
C10 H10B 0.9600 .
C10 H10C 0.9600 .
C10 H10D 0.9600 .
C10 H10E 0.9600 .
C10 H10F 0.9600 .
As1 F1 1.688(3) .
As1 F1 1.688(3) 2
As1 F3 1.695(4) .
As1 F3 1.695(4) 2
As1 F2 1.713(3) 2
As1 F2 1.713(3) .
